data_1549900
loop_
_publ_author_name
'Kumada, N.'
'Nakanome, K.'
'Yanagida, S.'
'Takei, T.'
'Fujii, I.'
'Wada, S.'
'Moriyoshi, C.'
'Kuroiwa, Y.'

_publ_section_title
;
 Crystal structure, photocatalytic and dielectric property of ATiM2O8 (A:
 Mg, Zn; M: Nb, Ta)
;
_journal_name_full 'Journal of Asian Ceramic Societies'
_journal_page_first 247
_journal_page_last 253
_journal_volume 6
_journal_year 2018
_chemical_formula_sum 'O2 Ta0.5 Ti0.25 Zn0.25'
_chemical_name_common ZnTiTa2O8
_space_group_IT_number 136
_space_group_name_H-M_alt 'P 42/m n m'
_symmetry_space_group_name_Hall '-P 4n 2n'
_symmetry_space_group_name_H-M 'P 42/m n m'
_cell_angle_alpha 90
_cell_angle_beta 90
_cell_angle_gamma 90
_cell_formula_units_Z 6
_cell_length_a 4.6987(7)
_cell_length_b 4.6987(7)
_cell_length_c 9.1296(1)
_cell_volume 201.56(4)
_cod_data_source_file ZnTiTa2O8.cif
_cod_data_source_block ZnTiTa2O8
_cod_original_formula_sum 'Zn0.25 Ti0.25 Ta0.5 O2'
_cod_database_code 1549900

loop_
_space_group_symop_operation_xyz
'x, y, z'
'-x, -y, -z'
'-x, -y, z'
'x, y, -z'
'-y+1/2, x+1/2, z+1/2'
'y+1/2, -x+1/2, -z+1/2'
'y+1/2, -x+1/2, z+1/2'
'-y+1/2, x+1/2, -z+1/2'
'-x+1/2, y+1/2, -z+1/2'
'x+1/2, -y+1/2, z+1/2'
'x+1/2, -y+1/2, -z+1/2'
'-x+1/2, y+1/2, z+1/2'
'y, x, -z'
'-y, -x, z'
'-y, -x, -z'
'y, x, z'

loop_
_atom_site_label
_atom_site_occupancy
_atom_site_fract_x
_atom_site_fract_y
_atom_site_fract_z
_atom_site_adp_type
_atom_site_B_iso_or_equiv
_atom_site_type_symbol
M1 0.4000 0.000000 0.000000 0.000000 Biso 1.21(4) Zn
M1 0.4000 0.000000 0.000000 0.000000 Biso 1.21(4) Ti
M1 0.2000 0.000000 0.000000 0.000000 Biso 1.21(4) Ta
M2 0.1750 0.000000 0.000000 0.3320(9) Biso 0.19(1) Zn
M2 0.1750 0.000000 0.000000 0.3320(9) Biso 0.19(1) Ti
M2 0.6500 0.000000 0.000000 0.3320(9) Biso 0.19(1) Ta
O1 1.0 0.3135(11) 0.3135(11) 0.000000 Biso 0.13(21) O
O2 1.0 0.2939(7) 0.2939(7) 0.33187(8) Biso 0.16(12) O
